data_2017859
loop_
_publ_author_name
'Andrade, L. C. R.'
'Paix\~ao, J. A.'
'de Almeida, M. J. M.'
'Neves, M. A. C.'
'S\'a e Melo, M. L.'

_publ_section_title
;
 6-[(4-Fluorophenyl)(1<i>H</i>-imidazol-1-yl)methyl]-1,3-benzodioxol-5-ol
 and
 6-[(4-methoxyphenyl)(1<i>H</i>-imidazol-1-yl)methyl]-1,3-benzodioxol-5-ol
;
_journal_coeditor_code SK3380
_journal_issue 10
_journal_name_full 'Acta Crystallographica Section C'
_journal_page_first o499
_journal_page_last o502
_journal_paper_doi 10.1107/S0108270110034773
_journal_volume 66
_journal_year 2010
_chemical_formula_iupac 'C18 H16 N2 O4'
_chemical_formula_moiety 'C18 H16 N2 O4'
_chemical_formula_sum 'C18 H16 N2 O4'
_chemical_formula_weight 324.33
_chemical_name_systematic
;
6-[(4-methoxyphenyl)(1<i>H</i>-imidazol-1-yl)methyl]-1,3-benzodioxol-5-ol
;
_space_group_IT_number 2
_space_group_name_Hall '-P 1'
_symmetry_cell_setting triclinic
_symmetry_space_group_name_Hall '-P 1'
_symmetry_space_group_name_H-M 'P -1'
_atom_sites_solution_hydrogens geom
_atom_sites_solution_primary direct
_atom_sites_solution_secondary difmap
_audit_creation_method SHELXL97
_cell_angle_alpha 100.6270(10)
_cell_angle_beta 91.1130(10)
_cell_angle_gamma 109.8040(10)
_cell_formula_units_Z 2
_cell_length_a 7.6404(2)
_cell_length_b 8.8734(2)
_cell_length_c 13.0368(3)
_cell_measurement_reflns_used 4810
_cell_measurement_temperature 293(2)
_cell_measurement_theta_max 23.41
_cell_measurement_theta_min 2.49
_cell_volume 814.10(3)
_computing_cell_refinement 'SAINT (Bruker, 2003)'
_computing_data_collection 'APEX2 (Bruker, 2006)'
_computing_data_reduction 'SAINT (Bruker, 2003)'
_computing_molecular_graphics 'ORTEPII (Johnson, 1976)'
_computing_publication_material 'SHELXL97 (Sheldrick, 2008)'
_computing_structure_refinement 'SHELXL97 (Sheldrick, 2008)'
_computing_structure_solution 'SHELXS97 (Sheldrick, 2008)'
_diffrn_ambient_temperature 293(2)
_diffrn_measured_fraction_theta_full 0.956
_diffrn_measured_fraction_theta_max 0.956
_diffrn_measurement_device_type 'Bruker APEXII CCD area-detector'
_diffrn_measurement_method '\f and \w'
_diffrn_radiation_monochromator graphite
_diffrn_radiation_source 'fine-focus sealed tube'
_diffrn_radiation_type MoK\a
_diffrn_radiation_wavelength 0.71073
_diffrn_reflns_av_R_equivalents 0.0235
_diffrn_reflns_av_sigmaI/netI 0.0385
_diffrn_reflns_limit_h_max 10
_diffrn_reflns_limit_h_min -9
_diffrn_reflns_limit_k_max 11
_diffrn_reflns_limit_k_min -11
_diffrn_reflns_limit_l_max 17
_diffrn_reflns_limit_l_min -17
_diffrn_reflns_number 15530
_diffrn_reflns_theta_full 27.93
_diffrn_reflns_theta_max 27.93
_diffrn_reflns_theta_min 1.60
_exptl_absorpt_coefficient_mu 0.095
_exptl_absorpt_correction_T_max 0.987
_exptl_absorpt_correction_T_min 0.914
_exptl_absorpt_correction_type multi-scan
_exptl_absorpt_process_details '(SADABS; Sheldrick, 2000)'
_exptl_crystal_colour colourless
_exptl_crystal_density_diffrn 1.323
_exptl_crystal_density_method 'not measured'
_exptl_crystal_description prism
_exptl_crystal_F_000 340
_exptl_crystal_size_max 0.25
_exptl_crystal_size_mid 0.18
_exptl_crystal_size_min 0.14
_refine_diff_density_max 0.145
_refine_diff_density_min -0.187
_refine_ls_extinction_method none
_refine_ls_goodness_of_fit_ref 1.004
_refine_ls_hydrogen_treatment constr
_refine_ls_matrix_type full
_refine_ls_number_parameters 219
_refine_ls_number_reflns 3738
_refine_ls_number_restraints 0
_refine_ls_restrained_S_all 1.004
_refine_ls_R_factor_all 0.1022
_refine_ls_R_factor_gt 0.0462
_refine_ls_shift/su_max 0.000
_refine_ls_shift/su_mean 0.000
_refine_ls_structure_factor_coef Fsqd
_refine_ls_weighting_details 'calc w = 1/[\s^2^(Fo^2^)+(0.0556P)^2^+0.1205P] where P=(Fo^2^+2Fc^2^)/3'
_refine_ls_weighting_scheme calc
_refine_ls_wR_factor_gt 0.1071
_refine_ls_wR_factor_ref 0.1298
_reflns_number_gt 2069
_reflns_number_total 3738
_reflns_threshold_expression I>2\s(I)
_cod_data_source_file sk3380.cif
_cod_data_source_block II
_cod_database_code 2017859
_cod_database_fobs_code 2017859

loop_
_symmetry_equiv_pos_as_xyz
'x, y, z'
'-x, -y, -z'

loop_
_atom_site_type_symbol
_atom_site_label
_atom_site_fract_x
_atom_site_fract_y
_atom_site_fract_z
_atom_site_U_iso_or_equiv
_atom_site_adp_type
_atom_site_calc_flag
_atom_site_refinement_flags
_atom_site_occupancy
_atom_site_disorder_assembly
_atom_site_disorder_group
O O13 0.49733(18) 1.15049(13) 0.22814(10) 0.0577(4) Uani d . 1 . .
H H13 0.4974 1.2395 0.2191 0.087 Uiso calc R 1 . .
O O14 0.13395(17) 0.94471(15) -0.10950(10) 0.0622(4) Uani d . 1 . .
O O16 0.05646(19) 0.67605(15) -0.09199(10) 0.0682(4) Uani d . 1 . .
O O23 -0.0574(3) 0.7416(3) 0.58414(13) 0.1065(6) Uani d . 1 . .
N N2 0.4919(2) 0.69716(15) 0.23070(11) 0.0472(4) Uani d . 1 . .
N N4 0.5113(2) 0.45188(18) 0.20989(14) 0.0669(5) Uani d . 1 . .
C C1 0.4238(2) 0.83622(19) 0.25755(14) 0.0476(4) Uani d . 1 . .
H H1 0.5323 0.9331 0.2875 0.057 Uiso calc R 1 . .
C C3 0.4171(3) 0.5454(2) 0.24840(16) 0.0621(5) Uani d . 1 . .
H H3 0.3110 0.5103 0.2838 0.075 Uiso calc R 1 . .
C C5 0.6532(3) 0.5489(2) 0.16444(16) 0.0651(5) Uani d . 1 . .
H H5 0.7437 0.5161 0.1300 0.078 Uiso calc R 1 . .
C C6 0.6430(3) 0.7001(2) 0.17692(15) 0.0592(5) Uani d . 1 . .
H H6 0.7238 0.7889 0.1533 0.071 Uiso calc R 1 . .
C C7 0.3479(2) 0.86956(19) 0.15922(13) 0.0435(4) Uani d . 1 . .
C C8 0.3884(2) 1.03001(19) 0.14862(13) 0.0429(4) Uani d . 1 . .
C C9 0.3228(2) 1.0678(2) 0.05937(13) 0.0474(4) Uani d . 1 . .
H H9 0.3519 1.1753 0.0514 0.057 Uiso calc R 1 . .
C C10 0.2141(2) 0.9394(2) -0.01539(13) 0.0449(4) Uani d . 1 . .
C C11 0.1697(2) 0.7798(2) -0.00520(13) 0.0476(4) Uani d . 1 . .
C C12 0.2360(2) 0.7413(2) 0.08036(13) 0.0510(5) Uani d . 1 . .
H H12 0.2077 0.6329 0.0862 0.061 Uiso calc R 1 . .
C C15 0.0440(3) 0.7790(2) -0.16043(16) 0.0662(6) Uani d . 1 . .
H H15A -0.0861 0.7594 -0.1802 0.079 Uiso calc R 1 . .
H H15B 0.1032 0.7554 -0.2236 0.079 Uiso calc R 1 . .
C C17 0.2891(3) 0.8083(2) 0.34184(14) 0.0501(5) Uani d . 1 . .
C C18 0.1052(3) 0.7880(3) 0.32508(17) 0.0879(8) Uani d . 1 . .
H H18 0.0592 0.7903 0.2590 0.105 Uiso calc R 1 . .
C C19 -0.0156(3) 0.7643(4) 0.40342(19) 0.1056(10) Uani d . 1 . .
H H19 -0.1406 0.7502 0.3896 0.127 Uiso calc R 1 . .
C C20 0.0499(3) 0.7615(3) 0.50094(16) 0.0764(7) Uani d . 1 . .
C C21 0.2334(3) 0.7827(3) 0.52024(16) 0.0750(6) Uani d . 1 . .
H H21 0.2791 0.7813 0.5866 0.090 Uiso calc R 1 . .
C C22 0.3509(3) 0.8060(3) 0.44160(16) 0.0680(6) Uani d . 1 . .
H H22 0.4760 0.8209 0.4560 0.082 Uiso calc R 1 . .
C C24 -0.2414(4) 0.7415(5) 0.5700(2) 0.1374(14) Uani d . 1 . .
H H24A -0.3141 0.6462 0.5193 0.206 Uiso calc R 1 . .
H H24B -0.2382 0.8380 0.5456 0.206 Uiso calc R 1 . .
H H24C -0.2967 0.7402 0.6354 0.206 Uiso calc R 1 . .

loop_
_atom_site_aniso_label
_atom_site_aniso_U_11
_atom_site_aniso_U_22
_atom_site_aniso_U_33
_atom_site_aniso_U_12
_atom_site_aniso_U_13
_atom_site_aniso_U_23
O13 0.0753(8) 0.0326(6) 0.0608(8) 0.0162(6) -0.0052(7) 0.0046(6)
O14 0.0695(8) 0.0573(8) 0.0582(8) 0.0166(7) -0.0053(7) 0.0194(6)
O16 0.0866(10) 0.0500(8) 0.0558(8) 0.0106(7) -0.0155(7) 0.0087(6)
O23 0.1219(14) 0.1824(19) 0.0632(11) 0.0957(14) 0.0344(10) 0.0575(11)
N2 0.0555(9) 0.0337(7) 0.0533(9) 0.0165(7) 0.0004(7) 0.0097(6)
N4 0.0819(12) 0.0374(8) 0.0810(12) 0.0230(9) 0.0014(10) 0.0070(8)
C1 0.0554(10) 0.0318(8) 0.0537(11) 0.0154(8) -0.0035(9) 0.0042(7)
C3 0.0682(13) 0.0357(10) 0.0791(15) 0.0130(9) 0.0090(11) 0.0130(9)
C5 0.0777(14) 0.0584(12) 0.0674(14) 0.0356(11) 0.0085(11) 0.0099(10)
C6 0.0643(12) 0.0524(11) 0.0682(13) 0.0251(10) 0.0124(10) 0.0208(9)
C7 0.0500(10) 0.0352(9) 0.0465(10) 0.0164(8) 0.0057(8) 0.0086(7)
C8 0.0471(9) 0.0353(9) 0.0466(10) 0.0158(8) 0.0091(8) 0.0059(7)
C9 0.0519(10) 0.0360(9) 0.0574(11) 0.0166(8) 0.0082(9) 0.0143(8)
C10 0.0459(10) 0.0494(10) 0.0462(10) 0.0210(8) 0.0095(8) 0.0174(8)
C11 0.0513(10) 0.0404(9) 0.0473(11) 0.0126(8) 0.0024(8) 0.0061(8)
C12 0.0641(11) 0.0335(9) 0.0544(11) 0.0147(8) 0.0019(9) 0.0109(8)
C15 0.0700(13) 0.0640(13) 0.0593(13) 0.0168(11) -0.0059(10) 0.0132(10)
C17 0.0592(11) 0.0492(10) 0.0443(11) 0.0237(9) -0.0035(9) 0.0068(8)
C18 0.0722(15) 0.153(2) 0.0502(13) 0.0455(15) 0.0035(11) 0.0371(14)
C19 0.0767(15) 0.204(3) 0.0614(16) 0.0657(19) 0.0150(13) 0.0564(18)
C20 0.0909(16) 0.1143(19) 0.0475(13) 0.0579(15) 0.0150(12) 0.0300(12)
C21 0.0926(16) 0.1025(18) 0.0432(12) 0.0490(14) -0.0028(12) 0.0192(11)
C22 0.0697(13) 0.0863(15) 0.0556(13) 0.0367(12) -0.0073(11) 0.0159(11)
C24 0.126(2) 0.236(4) 0.119(3) 0.115(3) 0.065(2) 0.102(3)

loop_
_atom_type_symbol
_atom_type_description
_atom_type_scat_dispersion_real
_atom_type_scat_dispersion_imag
_atom_type_scat_source
C C 0.0033 0.0016 'International Tables Vol C Tables 4.2.6.8 and 6.1.1.4'
H H 0.0000 0.0000 'International Tables Vol C Tables 4.2.6.8 and 6.1.1.4'
N N 0.0061 0.0033 'International Tables Vol C Tables 4.2.6.8 and 6.1.1.4'
O O 0.0106 0.0060 'International Tables Vol C Tables 4.2.6.8 and 6.1.1.4'

loop_
_geom_angle_atom_site_label_1
_geom_angle_atom_site_label_2
_geom_angle_atom_site_label_3
_geom_angle_site_symmetry_1
_geom_angle_site_symmetry_3
_geom_angle
_geom_angle_publ_flag
C8 O13 H13 . . 109.5 ?
C10 O14 C15 . . 105.45(13) ?
C11 O16 C15 . . 105.17(13) ?
C20 O23 C24 . . 117.20(19) ?
C3 N2 C6 . . 106.36(15) ?
C3 N2 C1 . . 128.74(16) ?
C6 N2 C1 . . 124.82(14) ?
C3 N4 C5 . . 105.14(16) ?
N2 C1 C7 . . 110.22(13) ?
N2 C1 C17 . . 110.41(13) ?
C7 C1 C17 . . 114.79(14) ?
N2 C1 H1 . . 107.0 ?
C7 C1 H1 . . 107.0 ?
C17 C1 H1 . . 107.0 ?
N4 C3 N2 . . 112.08(17) ?
N4 C3 H3 . . 124.0 ?
N2 C3 H3 . . 124.0 ?
C6 C5 N4 . . 109.75(18) ?
C6 C5 H5 . . 125.1 ?
N4 C5 H5 . . 125.1 ?
C5 C6 N2 . . 106.66(17) ?
C5 C6 H6 . . 126.7 ?
N2 C6 H6 . . 126.7 ?
C8 C7 C12 . . 119.92(15) ?
C8 C7 C1 . . 119.03(14) ?
C12 C7 C1 . . 121.05(14) ?
O13 C8 C7 . . 117.53(15) ?
O13 C8 C9 . . 121.03(14) ?
C7 C8 C9 . . 121.44(15) ?
C10 C9 C8 . . 116.74(15) ?
C10 C9 H9 . . 121.6 ?
C8 C9 H9 . . 121.6 ?
C9 C10 C11 . . 122.55(16) ?
C9 C10 O14 . . 127.69(15) ?
C11 C10 O14 . . 109.76(15) ?
C12 C11 C10 . . 121.24(16) ?
C12 C11 O16 . . 128.81(15) ?
C10 C11 O16 . . 109.95(15) ?
C11 C12 C7 . . 118.08(15) ?
C11 C12 H12 . . 121.0 ?
C7 C12 H12 . . 121.0 ?
O16 C15 O14 . . 109.33(15) ?
O16 C15 H15A . . 109.8 ?
O14 C15 H15A . . 109.8 ?
O16 C15 H15B . . 109.8 ?
O14 C15 H15B . . 109.8 ?
H15A C15 H15B . . 108.3 ?
C18 C17 C22 . . 116.68(19) ?
C18 C17 C1 . . 122.86(17) ?
C22 C17 C1 . . 120.44(17) ?
C17 C18 C19 . . 122.1(2) ?
C17 C18 H18 . . 119.0 ?
C19 C18 H18 . . 119.0 ?
C20 C19 C18 . . 119.7(2) ?
C20 C19 H19 . . 120.1 ?
C18 C19 H19 . . 120.1 ?
C21 C20 C19 . . 119.5(2) ?
C21 C20 O23 . . 116.27(19) ?
C19 C20 O23 . . 124.2(2) ?
C20 C21 C22 . . 119.91(19) ?
C20 C21 H21 . . 120.0 ?
C22 C21 H21 . . 120.0 ?
C21 C22 C17 . . 122.09(19) ?
C21 C22 H22 . . 119.0 ?
C17 C22 H22 . . 119.0 ?
O23 C24 H24A . . 109.5 ?
O23 C24 H24B . . 109.5 ?
H24A C24 H24B . . 109.5 ?
O23 C24 H24C . . 109.5 ?
H24A C24 H24C . . 109.5 ?
H24B C24 H24C . . 109.5 ?

loop_
_geom_bond_atom_site_label_1
_geom_bond_atom_site_label_2
_geom_bond_site_symmetry_2
_geom_bond_distance
_geom_bond_publ_flag
O13 C8 . 1.3657(19) ?
O13 H13 . 0.8200 ?
O14 C10 . 1.376(2) ?
O14 C15 . 1.419(2) ?
O16 C11 . 1.383(2) ?
O16 C15 . 1.413(2) ?
O23 C20 . 1.373(2) ?
O23 C24 . 1.414(3) ?
N2 C3 . 1.339(2) ?
N2 C6 . 1.358(2) ?
N2 C1 . 1.483(2) ?
N4 C3 . 1.312(2) ?
N4 C5 . 1.360(3) ?
C1 C7 . 1.515(2) ?
C1 C17 . 1.516(2) ?
C1 H1 . 0.9800 ?
C3 H3 . 0.9300 ?
C5 C6 . 1.350(3) ?
C5 H5 . 0.9300 ?
C6 H6 . 0.9300 ?
C7 C8 . 1.385(2) yes
C7 C12 . 1.399(2) yes
C8 C9 . 1.397(2) yes
C9 C10 . 1.362(2) yes
C9 H9 . 0.9300 ?
C10 C11 . 1.372(2) yes
C11 C12 . 1.361(2) yes
C12 H12 . 0.9300 ?
C15 H15A . 0.9700 ?
C15 H15B . 0.9700 ?
C17 C18 . 1.363(3) yes
C17 C22 . 1.381(2) yes
C18 C19 . 1.387(3) yes
C18 H18 . 0.9300 ?
C19 C20 . 1.364(3) yes
C19 H19 . 0.9300 ?
C20 C21 . 1.362(3) yes
C21 C22 . 1.374(3) yes
C21 H21 . 0.9300 ?
C22 H22 . 0.9300 ?
C24 H24A . 0.9600 ?
C24 H24B . 0.9600 ?
C24 H24C . 0.9600 ?

loop_
_geom_hbond_atom_site_label_D
_geom_hbond_atom_site_label_H
_geom_hbond_atom_site_label_A
_geom_hbond_site_symmetry_A
_geom_hbond_distance_DH
_geom_hbond_distance_HA
_geom_hbond_distance_DA
_geom_hbond_angle_DHA
O13 H13 N4 1_565 0.82 1.88 2.6949(19) 175

loop_
_cod_related_entry_id
_cod_related_entry_database
_cod_related_entry_code
1 ChemSpider 301421
